data_7022236
loop_
_publ_author_name
'Sun, Ya-guang'
'Sun, Di'
'Yu, Wan'
'Zhu, Ming-chang'
'Ding, Fu'
'Liu, Yi-nan'
'Gao, En-jun'
'Wang, Shu-ju'
'Xiong, Gang'
'Dragutan, Ileana'
'Dragutan, Valerian'

_publ_section_title
;
 Synthesis, characterization, interaction with DNA and cytotoxicity of
 Pd(II) and Pt(II) complexes containing pyridine carboxylic acid ligands.
;
_journal_issue 11
_journal_name_full 'Dalton transactions (Cambridge, England : 2003)'
_journal_page_first 3957
_journal_page_last 3967
_journal_paper_doi 10.1039/c2dt32114a
_journal_volume 42
_journal_year 2013
_chemical_formula_sum 'C12 H10 Cl2 N2 O5 Pt'
_chemical_formula_weight 528.21
_chemical_name_systematic
;
?
;
_space_group_IT_number 2
_symmetry_cell_setting triclinic
_symmetry_space_group_name_Hall '-P 1'
_symmetry_space_group_name_H-M 'P -1'
_atom_sites_solution_hydrogens geom
_atom_sites_solution_primary direct
_atom_sites_solution_secondary difmap
_audit_creation_method SHELXL-97
_cell_angle_alpha 102.29(3)
_cell_angle_beta 103.83(3)
_cell_angle_gamma 92.87(3)
_cell_formula_units_Z 2
_cell_length_a 7.3879(15)
_cell_length_b 7.9746(16)
_cell_length_c 12.542(3)
_cell_measurement_reflns_used 2531
_cell_measurement_temperature 293(2)
_cell_measurement_theta_max 25.01
_cell_measurement_theta_min 2.63
_cell_volume 697.1(3)
_computing_cell_refinement 'Bruker XSCANS'
_computing_data_collection 'Bruker XSCANS'
_computing_data_reduction 'Bruker SHELXTL'
_computing_molecular_graphics 'Bruker SHELXTL'
_computing_publication_material 'Bruker SHELXTL'
_computing_structure_refinement 'SHELXL-97 (Sheldrick, 1997)'
_computing_structure_solution 'SHELXS-97 (Sheldrick, 1990)'
_diffrn_ambient_temperature 293(2)
_diffrn_measured_fraction_theta_full 0.994
_diffrn_measured_fraction_theta_max 0.994
_diffrn_measurement_device_type 'Bruker P4'
_diffrn_measurement_method '\w scans'
_diffrn_radiation_monochromator graphite
_diffrn_radiation_source 'fine-focus sealed tube'
_diffrn_radiation_type MoK\a
_diffrn_radiation_wavelength 0.71073
_diffrn_reflns_av_R_equivalents 0.0423
_diffrn_reflns_av_sigmaI/netI 0.0729
_diffrn_reflns_limit_h_max 8
_diffrn_reflns_limit_h_min -8
_diffrn_reflns_limit_k_max 8
_diffrn_reflns_limit_k_min -9
_diffrn_reflns_limit_l_max 14
_diffrn_reflns_limit_l_min -14
_diffrn_reflns_number 4748
_diffrn_reflns_theta_full 25.01
_diffrn_reflns_theta_max 25.01
_diffrn_reflns_theta_min 2.63
_diffrn_standards_decay_% 0
_diffrn_standards_interval_count 0
_diffrn_standards_interval_time 0
_diffrn_standards_number 0
_exptl_absorpt_coefficient_mu 10.473
_exptl_absorpt_correction_T_max 0.4207
_exptl_absorpt_correction_T_min 0.2544
_exptl_absorpt_correction_type multi-scan
_exptl_absorpt_process_details SADABS
_exptl_crystal_density_diffrn 2.517
_exptl_crystal_density_method 'not measured'
_exptl_crystal_F_000 496
_exptl_crystal_size_max 0.18
_exptl_crystal_size_mid 0.16
_exptl_crystal_size_min 0.10
_refine_diff_density_max 1.688
_refine_diff_density_min -2.142
_refine_diff_density_rms 0.246
_refine_ls_extinction_method none
_refine_ls_goodness_of_fit_ref 1.021
_refine_ls_hydrogen_treatment none
_refine_ls_matrix_type full
_refine_ls_number_parameters 201
_refine_ls_number_reflns 2452
_refine_ls_number_restraints 3
_refine_ls_restrained_S_all 1.020
_refine_ls_R_factor_all 0.0394
_refine_ls_R_factor_gt 0.0355
_refine_ls_shift/su_max 0.001
_refine_ls_shift/su_mean 0.000
_refine_ls_structure_factor_coef Fsqd
_refine_ls_weighting_details 'calc w=1/[\s^2^(Fo^2^)+(0.0330P)^2^+0.0000P] where P=(Fo^2^+2Fc^2^)/3'
_refine_ls_weighting_scheme calc
_refine_ls_wR_factor_gt 0.0771
_refine_ls_wR_factor_ref 0.0788
_reflns_number_gt 2142
_reflns_number_total 2452
_reflns_threshold_expression >2sigma(I)
_cod_data_source_file c2dt32114a.txt
_cod_data_source_block 4
_cod_depositor_comments
;
The following automatic conversions were performed:

'_symmetry_cell_setting' value 'Triclinic' changed to 'triclinic'
according to /home/saulius/struct/CIF-dictionaries/cif_core.dic
dictionary named 'cif_core.dic' version 2.4.2 from 2011-04-26.

Automatic conversion script
Id: cif_fix_values 1891 2012-01-12 08:04:46Z andrius 
;
_cod_original_sg_symbol_H-M P-1
_cod_database_code 7022236

loop_
_symmetry_equiv_pos_as_xyz
'x, y, z'
'-x, -y, -z'

loop_
_atom_site_label
_atom_site_type_symbol
_atom_site_fract_x
_atom_site_fract_y
_atom_site_fract_z
_atom_site_U_iso_or_equiv
_atom_site_adp_type
_atom_site_occupancy
_atom_site_symmetry_multiplicity
_atom_site_calc_flag
_atom_site_refinement_flags
Pt1 Pt 0.78460(4) 0.42121(3) 0.00247(2) 0.01412(12) Uani 1 1 d .
Cl1 Cl 0.6004(3) 0.4786(2) -0.15860(15) 0.0178(4) Uani 1 1 d .
Cl2 Cl 0.7844(3) 0.1439(2) -0.09750(15) 0.0208(5) Uani 1 1 d .
O1 O 0.6777(8) 1.2289(6) 0.3002(4) 0.0231(14) Uani 1 1 d .
H1 H 0.6809 1.3157 0.3496 0.035 Uiso 1 1 calc R
O2 O 0.8631(9) 1.1382(7) 0.4427(4) 0.0308(16) Uani 1 1 d .
O3 O 1.3131(9) 0.4690(6) 0.5519(4) 0.0255(14) Uani 1 1 d .
O4 O 1.3651(9) 0.2081(6) 0.4612(4) 0.0254(14) Uani 1 1 d .
H4 H 1.4336 0.2076 0.5231 0.038 Uiso 1 1 calc R
N1 N 0.7876(9) 0.6550(7) 0.1018(5) 0.0113(13) Uani 1 1 d .
N2 N 0.9453(10) 0.3860(7) 0.1471(5) 0.0156(15) Uani 1 1 d .
C1 C 0.7025(11) 0.7857(8) 0.0703(6) 0.0175(18) Uani 1 1 d .
H1A H 0.6459 0.7748 -0.0058 0.021 Uiso 1 1 calc R
C2 C 0.6941(11) 0.9372(9) 0.1455(6) 0.0165(17) Uani 1 1 d .
H2 H 0.6296 1.0248 0.1209 0.020 Uiso 1 1 calc R
C3 C 0.7831(11) 0.9560(8) 0.2578(6) 0.0125(16) Uani 1 1 d .
C4 C 0.8737(11) 0.8208(8) 0.2925(6) 0.0143(17) Uani 1 1 d .
H4A H 0.9317 0.8307 0.3683 0.017 Uiso 1 1 calc R
C5 C 0.8770(12) 0.6722(9) 0.2138(6) 0.0161(18) Uani 1 1 d .
C6 C 0.9673(11) 0.5222(9) 0.2385(6) 0.0139(17) Uani 1 1 d .
C7 C 1.0795(11) 0.5150(8) 0.3431(6) 0.0136(17) Uani 1 1 d .
H7 H 1.0941 0.6069 0.4052 0.016 Uiso 1 1 calc R
C8 C 1.1693(11) 0.3687(8) 0.3533(6) 0.0142(17) Uani 1 1 d .
C9 C 1.1462(11) 0.2346(9) 0.2603(6) 0.0172(18) Uani 1 1 d .
H9 H 1.2067 0.1362 0.2664 0.021 Uiso 1 1 calc R
C10 C 1.0334(11) 0.2465(8) 0.1584(6) 0.0155(18) Uani 1 1 d .
H10 H 1.0182 0.1552 0.0959 0.019 Uiso 1 1 calc R
C11 C 0.7764(12) 1.1155(9) 0.3447(6) 0.0179(18) Uani 1 1 d .
C12 C 1.2909(12) 0.3563(9) 0.4665(6) 0.0174(18) Uani 1 1 d .
O5 O 0.4114(10) 0.8387(7) 0.3626(4) 0.0412(19) Uani 1 1 d D
H5A H 0.4912 0.8640 0.3281 0.062 Uiso 1 1 d RD
H5B H 0.3437 0.9198 0.3802 0.062 Uiso 1 1 d RD

loop_
_atom_site_aniso_label
_atom_site_aniso_U_11
_atom_site_aniso_U_22
_atom_site_aniso_U_33
_atom_site_aniso_U_23
_atom_site_aniso_U_13
_atom_site_aniso_U_12
Pt1 0.0168(2) 0.01375(19) 0.00906(18) -0.00057(12) 0.00081(13) 0.00144(12)
Cl1 0.0189(12) 0.0220(10) 0.0104(9) 0.0031(7) 0.0004(8) 0.0022(8)
Cl2 0.0264(13) 0.0166(9) 0.0126(9) -0.0028(7) -0.0028(9) 0.0039(8)
O1 0.031(4) 0.015(3) 0.017(3) -0.004(2) 0.000(3) 0.012(3)
O2 0.049(5) 0.024(3) 0.012(3) -0.002(2) -0.004(3) 0.013(3)
O3 0.041(4) 0.016(3) 0.011(3) -0.005(2) -0.004(3) 0.011(3)
O4 0.035(4) 0.021(3) 0.017(3) 0.004(2) -0.003(3) 0.017(3)
N1 0.008(4) 0.014(3) 0.010(3) 0.004(2) -0.001(3) 0.000(3)
N2 0.027(4) 0.006(3) 0.013(3) -0.002(2) 0.009(3) 0.000(3)
C1 0.022(5) 0.015(4) 0.010(4) 0.002(3) -0.008(3) 0.007(3)
C2 0.014(5) 0.014(4) 0.019(4) 0.002(3) 0.001(3) 0.002(3)
C3 0.016(5) 0.012(4) 0.011(4) 0.004(3) 0.005(3) 0.003(3)
C4 0.018(5) 0.016(4) 0.008(4) 0.003(3) 0.002(3) 0.003(3)
C5 0.017(5) 0.014(4) 0.016(4) 0.002(3) 0.003(4) 0.000(3)
C6 0.011(5) 0.019(4) 0.014(4) 0.001(3) 0.009(3) -0.003(3)
C7 0.015(5) 0.013(4) 0.011(4) -0.001(3) 0.003(3) 0.003(3)
C8 0.016(5) 0.014(4) 0.009(4) 0.003(3) -0.004(3) 0.005(3)
C9 0.017(5) 0.010(4) 0.021(4) 0.003(3) -0.002(4) 0.001(3)
C10 0.022(5) 0.011(4) 0.012(4) -0.002(3) 0.003(4) 0.001(3)
C11 0.021(5) 0.017(4) 0.014(4) -0.003(3) 0.006(4) 0.007(3)
C12 0.021(5) 0.018(4) 0.016(4) 0.010(3) 0.004(4) 0.004(3)
O5 0.071(6) 0.030(3) 0.014(3) -0.002(3) -0.002(3) 0.020(3)

loop_
_atom_type_symbol
_atom_type_description
_atom_type_scat_dispersion_real
_atom_type_scat_dispersion_imag
_atom_type_scat_source
C C 0.0033 0.0016 'International Tables Vol C Tables 4.2.6.8 and 6.1.1.4'
H H 0.0000 0.0000 'International Tables Vol C Tables 4.2.6.8 and 6.1.1.4'
N N 0.0061 0.0033 'International Tables Vol C Tables 4.2.6.8 and 6.1.1.4'
O O 0.0106 0.0060 'International Tables Vol C Tables 4.2.6.8 and 6.1.1.4'
Cl Cl 0.1484 0.1585 'International Tables Vol C Tables 4.2.6.8 and 6.1.1.4'
Pt Pt -1.7033 8.3905 'International Tables Vol C Tables 4.2.6.8 and 6.1.1.4'

loop_
_geom_angle_atom_site_label_1
_geom_angle_atom_site_label_2
_geom_angle_atom_site_label_3
_geom_angle
N2 Pt1 N1 80.8(2)
N2 Pt1 Cl2 94.85(16)
N1 Pt1 Cl2 175.00(17)
N2 Pt1 Cl1 176.61(15)
N1 Pt1 Cl1 95.87(18)
Cl2 Pt1 Cl1 88.54(7)
C11 O1 H1 109.5
C12 O4 H4 109.5
C1 N1 C5 118.9(6)
C1 N1 Pt1 126.0(5)
C5 N1 Pt1 114.9(5)
C10 N2 C6 119.9(7)
C10 N2 Pt1 125.1(5)
C6 N2 Pt1 115.0(5)
N1 C1 C2 123.0(7)
N1 C1 H1A 118.5
C2 C1 H1A 118.5
C3 C2 C1 118.6(7)
C3 C2 H2 120.7
C1 C2 H2 120.7
C2 C3 C4 119.3(6)
C2 C3 C11 121.5(7)
C4 C3 C11 119.1(6)
C5 C4 C3 119.6(7)
C5 C4 H4A 120.2
C3 C4 H4A 120.2
N1 C5 C4 120.6(7)
N1 C5 C6 114.3(6)
C4 C5 C6 125.1(7)
N2 C6 C7 120.4(7)
N2 C6 C5 114.8(6)
C7 C6 C5 124.7(6)
C8 C7 C6 118.9(6)
C8 C7 H7 120.6
C6 C7 H7 120.6
C9 C8 C7 119.6(7)
C9 C8 C12 120.3(6)
C7 C8 C12 120.1(6)
C8 C9 C10 119.7(7)
C8 C9 H9 120.2
C10 C9 H9 120.2
N2 C10 C9 121.5(6)
N2 C10 H10 119.2
C9 C10 H10 119.2
O2 C11 O1 125.3(7)
O2 C11 C3 122.2(7)
O1 C11 C3 112.3(6)
O3 C12 O4 124.7(7)
O3 C12 C8 123.1(7)
O4 C12 C8 112.1(6)
H5A O5 H5B 114.8

loop_
_geom_bond_atom_site_label_1
_geom_bond_atom_site_label_2
_geom_bond_distance
Pt1 N2 2.000(6)
Pt1 N1 2.005(6)
Pt1 Cl2 2.2982(19)
Pt1 Cl1 2.299(2)
O1 C11 1.322(9)
O1 H1 0.8200
O2 C11 1.213(9)
O3 C12 1.214(9)
O4 C12 1.323(9)
O4 H4 0.8200
N1 C1 1.327(9)
N1 C5 1.376(9)
N2 C10 1.333(9)
N2 C6 1.373(8)
C1 C2 1.379(10)
C1 H1A 0.9300
C2 C3 1.377(10)
C2 H2 0.9300
C3 C4 1.390(10)
C3 C11 1.500(9)
C4 C5 1.377(9)
C4 H4A 0.9300
C5 C6 1.453(10)
C6 C7 1.388(10)
C7 C8 1.385(10)
C7 H7 0.9300
C8 C9 1.374(9)
C8 C12 1.514(10)
C9 C10 1.374(10)
C9 H9 0.9300
C10 H10 0.9300
O5 H5A 0.8493
O5 H5B 0.8608

loop_
_geom_torsion_atom_site_label_1
_geom_torsion_atom_site_label_2
_geom_torsion_atom_site_label_3
_geom_torsion_atom_site_label_4
_geom_torsion
N2 Pt1 N1 C1 179.6(7)
Cl2 Pt1 N1 C1 -151.6(18)
Cl1 Pt1 N1 C1 0.0(7)
N2 Pt1 N1 C5 -5.0(5)
Cl2 Pt1 N1 C5 24(3)
Cl1 Pt1 N1 C5 175.4(5)
N1 Pt1 N2 C10 -173.6(7)
Cl2 Pt1 N2 C10 8.8(6)
Cl1 Pt1 N2 C10 -167(3)
N1 Pt1 N2 C6 4.1(5)
Cl2 Pt1 N2 C6 -173.4(5)
Cl1 Pt1 N2 C6 11(4)
C5 N1 C1 C2 -2.1(12)
Pt1 N1 C1 C2 173.1(6)
N1 C1 C2 C3 2.2(12)
C1 C2 C3 C4 -1.8(12)
C1 C2 C3 C11 -178.6(7)
C2 C3 C4 C5 1.6(12)
C11 C3 C4 C5 178.5(7)
C1 N1 C5 C4 1.9(11)
Pt1 N1 C5 C4 -173.9(6)
C1 N1 C5 C6 -179.3(7)
Pt1 N1 C5 C6 4.9(8)
C3 C4 C5 N1 -1.6(12)
C3 C4 C5 C6 179.7(7)
C10 N2 C6 C7 -0.6(11)
Pt1 N2 C6 C7 -178.4(6)
C10 N2 C6 C5 175.2(7)
Pt1 N2 C6 C5 -2.7(8)
N1 C5 C6 N2 -1.5(10)
C4 C5 C6 N2 177.3(7)
N1 C5 C6 C7 174.0(7)
C4 C5 C6 C7 -7.2(12)
N2 C6 C7 C8 0.3(11)
C5 C6 C7 C8 -175.0(7)
C6 C7 C8 C9 0.2(12)
C6 C7 C8 C12 -179.3(7)
C7 C8 C9 C10 -0.4(12)
C12 C8 C9 C10 179.1(7)
C6 N2 C10 C9 0.3(11)
Pt1 N2 C10 C9 177.9(6)
C8 C9 C10 N2 0.2(12)
C2 C3 C11 O2 -175.6(8)
C4 C3 C11 O2 7.6(12)
C2 C3 C11 O1 0.1(11)
C4 C3 C11 O1 -176.7(7)
C9 C8 C12 O3 -178.4(8)
C7 C8 C12 O3 1.1(12)
C9 C8 C12 O4 0.2(11)
C7 C8 C12 O4 179.8(7)
